data_7133274
loop_
_publ_author_name
'Pattathil, Vignesh'
'Pranckevicius, Conor'

_publ_section_title
;
 Aromaticity transfer in an annulated 1,4,2-diazaborole: facile access to
 <i>C</i><sub>s</sub> symmetric 1,4,2,5-diazadiborinines.
;
_journal_issue 60
_journal_name_full 'Chemical communications (Cambridge, England)'
_journal_page_first 7705
_journal_page_last 7708
_journal_paper_doi 10.1039/d4cc02414a
_journal_volume 60
_journal_year 2024
_chemical_formula_sum 'C32 H33 B2 Cl2 N3'
_chemical_formula_weight 552.13
_chemical_properties_physical Air-sensitive,Moisture-sensitive,Oxygen-sensitive
_space_group_crystal_system triclinic
_space_group_IT_number 2
_space_group_name_Hall '-P 1'
_space_group_name_H-M_alt 'P -1'
_atom_sites_solution_hydrogens geom
_audit_creation_method SHELXL-2014/7
_audit_update_record
;
2024-02-08 deposited with the CCDC.	2024-07-01 downloaded from the CCDC.
;
_cell_angle_alpha 81.768(2)
_cell_angle_beta 85.754(2)
_cell_angle_gamma 62.036(2)
_cell_formula_units_Z 2
_cell_length_a 8.2484(7)
_cell_length_b 8.6731(8)
_cell_length_c 22.3744(19)
_cell_measurement_reflns_used 9489
_cell_measurement_temperature 100(2)
_cell_measurement_theta_max 26.4439
_cell_measurement_theta_min 2.6794
_cell_volume 1399.1(2)
_computing_cell_refinement 'SAINT V8.40B (Bruker AXS LLC, 2019)'
_computing_data_collection 'Bruker Instrument Service v8.5.0.27 Release'
_computing_data_reduction 'SAINT V8.40B (Bruker AXS LLC, 2019)'
_computing_molecular_graphics 'shelXle (C.B. Huebschle, rev 1503)'
_computing_publication_material 'shelXle (C.B. Huebschle, rev 1503)'
_computing_structure_refinement 'SHELXL-2014/7 (Sheldrick, 2014)'
_computing_structure_solution 'XT, VERSION 2018/2'
_diffrn_ambient_temperature 100(2)
_diffrn_measured_fraction_theta_full 0.995
_diffrn_measured_fraction_theta_max 0.988
_diffrn_measurement_device_type 'Bruker APEX-II CCD'
_diffrn_measurement_method '\f and \w scans'
_diffrn_radiation_type MoK\a
_diffrn_radiation_wavelength 0.71073
_diffrn_reflns_av_R_equivalents 0.0548
_diffrn_reflns_av_unetI/netI 0.0613
_diffrn_reflns_Laue_measured_fraction_full 0.995
_diffrn_reflns_Laue_measured_fraction_max 0.988
_diffrn_reflns_limit_h_max 10
_diffrn_reflns_limit_h_min -10
_diffrn_reflns_limit_k_max 10
_diffrn_reflns_limit_k_min -10
_diffrn_reflns_limit_l_max 28
_diffrn_reflns_limit_l_min -27
_diffrn_reflns_number 27539
_diffrn_reflns_point_group_measured_fraction_full 0.995
_diffrn_reflns_point_group_measured_fraction_max 0.988
_diffrn_reflns_theta_full 25.242
_diffrn_reflns_theta_max 26.473
_diffrn_reflns_theta_min 2.679
_exptl_absorpt_coefficient_mu 0.260
_exptl_absorpt_correction_T_max 0.7454
_exptl_absorpt_correction_T_min 0.6762
_exptl_absorpt_correction_type multi-scan
_exptl_absorpt_process_details sadabs
_exptl_crystal_colour yellow
_exptl_crystal_density_diffrn 1.311
_exptl_crystal_description needle
_exptl_crystal_F_000 580
_exptl_crystal_size_max 0.200
_exptl_crystal_size_mid 0.120
_exptl_crystal_size_min 0.070
_refine_diff_density_max 0.524
_refine_diff_density_min -0.730
_refine_diff_density_rms 0.097
_refine_ls_extinction_method none
_refine_ls_goodness_of_fit_ref 1.114
_refine_ls_hydrogen_treatment constr
_refine_ls_matrix_type full
_refine_ls_number_parameters 358
_refine_ls_number_reflns 5714
_refine_ls_number_restraints 0
_refine_ls_restrained_S_all 1.114
_refine_ls_R_factor_all 0.1196
_refine_ls_R_factor_gt 0.0667
_refine_ls_shift/su_max 0.003
_refine_ls_shift/su_mean 0.000
_refine_ls_structure_factor_coef Fsqd
_refine_ls_weighting_details 'w=1/[\s^2^(Fo^2^)+(0.0805P)^2^+3.2042P] where P=(Fo^2^+2Fc^2^)/3'
_refine_ls_weighting_scheme calc
_refine_ls_wR_factor_gt 0.1542
_refine_ls_wR_factor_ref 0.2009
_reflns_Friedel_coverage 0.000
_reflns_number_gt 3880
_reflns_number_total 5714
_reflns_threshold_expression 'I > 2\s(I)'
_cod_data_source_file d4cc02414a2.cif
_cod_data_source_block vpn051
_cod_depositor_comments 'Adding full bibliography for 7133270--7133276.cif.'
_cod_database_code 7133274
_shelx_shelxl_version_number 2014/7
_shelx_space_group_comment
;
The symmetry employed for this shelxl refinement is uniquely defined
by the following loop, which should always be used as a source of
symmetry information in preference to the above space-group names.
They are only intended as comments.
;

loop_
_space_group_symop_operation_xyz
'x, y, z'
'-x, -y, -z'

loop_
_atom_site_label
_atom_site_type_symbol
_atom_site_fract_x
_atom_site_fract_y
_atom_site_fract_z
_atom_site_U_iso_or_equiv
_atom_site_adp_type
_atom_site_occupancy
_atom_site_site_symmetry_order
_atom_site_calc_flag
_atom_site_refinement_flags_posn
_atom_site_refinement_flags_adp
_atom_site_refinement_flags_occupancy
_atom_site_disorder_assembly
_atom_site_disorder_group
Cl1 Cl 0.49347(12) 0.75041(12) 0.28830(4) 0.0260(2) Uani 1 1 d . . . . .
Cl2 Cl 0.08260(12) 0.34710(12) 0.37058(4) 0.0248(2) Uani 1 1 d . . . . .
N1 N 0.4963(4) 0.4105(4) 0.22144(13) 0.0190(6) Uani 1 1 d . . . . .
N2 N 0.3621(4) 0.3917(4) 0.30698(13) 0.0193(6) Uani 1 1 d . . . . .
N3 N 0.1660(4) 0.7644(4) 0.32545(13) 0.0175(6) Uani 1 1 d . . . . .
C1 C 0.7775(6) 0.7070(5) 0.02198(18) 0.0318(9) Uani 1 1 d . . . . .
H7 H 0.8203 0.6357 -0.0116 0.048 Uiso 1 1 calc R U . . .
H8 H 0.8791 0.7205 0.0363 0.048 Uiso 1 1 calc R U . . .
H1 H 0.6774 0.8232 0.0082 0.048 Uiso 1 1 calc R U . . .
C2 C 0.7098(5) 0.6178(5) 0.07258(16) 0.0232(8) Uani 1 1 d . . . . .
B2 B 0.2538(6) 0.4378(5) 0.36727(18) 0.0198(8) Uani 1 1 d . . . . .
C3 C 0.8132(5) 0.5316(5) 0.12433(16) 0.0221(8) Uani 1 1 d . . . . .
H13 H 0.9322 0.5222 0.1262 0.027 Uiso 1 1 calc R U . . .
C4 C 0.7474(5) 0.4586(4) 0.17357(16) 0.0199(8) Uani 1 1 d . . . . .
C5 C 0.5704(5) 0.4758(4) 0.16924(15) 0.0192(7) Uani 1 1 d . . . . .
C6 C 0.3830(5) 0.5064(4) 0.26445(15) 0.0174(7) Uani 1 1 d . . . . .
C8 C 0.3915(5) 0.3529(4) 0.42360(16) 0.0195(8) Uani 1 1 d . . . . .
C9 C 0.3591(5) 0.2617(5) 0.47607(17) 0.0256(8) Uani 1 1 d . . . . .
H3 H 0.2545 0.2423 0.4781 0.031 Uiso 1 1 calc R U . . .
C10 C 0.4760(6) 0.1989(5) 0.52512(17) 0.0312(9) Uani 1 1 d . . . . .
H33 H 0.4505 0.1381 0.5603 0.037 Uiso 1 1 calc R U . . .
C11 C 0.6297(5) 0.2248(5) 0.52282(17) 0.0273(9) Uani 1 1 d . . . . .
H2 H 0.7101 0.1814 0.5563 0.033 Uiso 1 1 calc R U . . .
C12 C 0.1395(5) 0.6477(4) 0.36677(15) 0.0180(7) Uani 1 1 d . . . . .
C13 C 0.4622(5) 0.2229(5) 0.29129(16) 0.0239(8) Uani 1 1 d . . . . .
H15 H 0.4705 0.1182 0.3140 0.029 Uiso 1 1 calc R U . . .
C14 C 0.5452(5) 0.2342(5) 0.23818(17) 0.0233(8) Uani 1 1 d . . . . .
H14 H 0.6227 0.1394 0.2162 0.028 Uiso 1 1 calc R U . . .
C15 C 0.8622(5) 0.3617(5) 0.22844(17) 0.0254(8) Uani 1 1 d . . . . .
H5 H 0.8839 0.2394 0.2337 0.038 Uiso 1 1 calc R U . . .
H6 H 0.7979 0.4180 0.2640 0.038 Uiso 1 1 calc R U . . .
H4 H 0.9800 0.3643 0.2234 0.038 Uiso 1 1 calc R U . . .
C16 C 0.5412(5) 0.6190(5) 0.06867(16) 0.0216(8) Uani 1 1 d . . . . .
H9 H 0.4728 0.6712 0.0325 0.026 Uiso 1 1 calc R U . . .
C17 C 0.4701(5) 0.5462(5) 0.11615(16) 0.0204(8) Uani 1 1 d . . . . .
C18 C 0.2939(5) 0.5402(5) 0.10789(18) 0.0272(9) Uani 1 1 d . . . . .
H12 H 0.1952 0.6601 0.0979 0.041 Uiso 1 1 calc R U . . .
H11 H 0.2627 0.4858 0.1454 0.041 Uiso 1 1 calc R U . . .
H10 H 0.3091 0.4708 0.0751 0.041 Uiso 1 1 calc R U . . .
C19 C 0.1749(5) 0.8352(4) 0.20756(15) 0.0176(7) Uani 1 1 d . . . . .
C20 C 0.2207(5) 0.9409(4) 0.16289(15) 0.0184(7) Uani 1 1 d . . . . .
C21 C 0.3948(5) 0.9586(5) 0.16295(17) 0.0253(8) Uani 1 1 d . . . . .
H16 H 0.5011 0.8414 0.1670 0.038 Uiso 1 1 calc R U . . .
H17 H 0.3912 1.0200 0.1969 0.038 Uiso 1 1 calc R U . . .
H18 H 0.4046 1.0258 0.1250 0.038 Uiso 1 1 calc R U . . .
C22 C 0.1037(5) 1.0376(5) 0.11437(16) 0.0225(8) Uani 1 1 d . . . . .
H19 H 0.1383 1.1079 0.0852 0.027 Uiso 1 1 calc R U . . .
C23 C -0.0604(5) 1.0356(5) 0.10680(16) 0.0224(8) Uani 1 1 d . . . . .
C24 C -0.1848(5) 1.1424(5) 0.05418(17) 0.0290(9) Uani 1 1 d . . . . .
H22 H -0.1443 1.0766 0.0192 0.043 Uiso 1 1 calc R U . . .
H21 H -0.1801 1.2540 0.0441 0.043 Uiso 1 1 calc R U . . .
H20 H -0.3110 1.1660 0.0650 0.043 Uiso 1 1 calc R U . . .
C25 C -0.1051(5) 0.9300(5) 0.14986(16) 0.0200(7) Uani 1 1 d . . . . .
H23 H -0.2151 0.9233 0.1453 0.024 Uiso 1 1 calc R U . . .
C26 C 0.0054(5) 0.8331(4) 0.19972(15) 0.0189(7) Uani 1 1 d . . . . .
C27 C -0.0676(5) 0.7289(5) 0.24264(17) 0.0237(8) Uani 1 1 d . . . . .
H24 H -0.1609 0.7161 0.2222 0.036 Uiso 1 1 calc R U . . .
H26 H -0.1225 0.7907 0.2780 0.036 Uiso 1 1 calc R U . . .
H25 H 0.0332 0.6123 0.2555 0.036 Uiso 1 1 calc R U . . .
C28 C 0.0758(5) 0.9397(5) 0.32996(16) 0.0193(7) Uani 1 1 d . . . . .
H30 H 0.1023 1.0175 0.3015 0.023 Uiso 1 1 calc R U . . .
C29 C -0.0520(5) 1.0072(5) 0.37415(16) 0.0219(8) Uani 1 1 d . . . . .
H29 H -0.1148 1.1303 0.3762 0.026 Uiso 1 1 calc R U . . .
C30 C -0.0885(5) 0.8935(5) 0.41591(17) 0.0240(8) Uani 1 1 d . . . . .
H27 H -0.1794 0.9375 0.4463 0.029 Uiso 1 1 calc R U . . .
C31 C 0.0090(5) 0.7157(5) 0.41271(17) 0.0233(8) Uani 1 1 d . . . . .
H28 H -0.0124 0.6368 0.4423 0.028 Uiso 1 1 calc R U . . .
C32 C 0.5475(5) 0.3775(5) 0.42296(17) 0.0234(8) Uani 1 1 d . . . . .
H31 H 0.5730 0.4396 0.3881 0.028 Uiso 1 1 calc R U . . .
C33 C 0.6662(5) 0.3142(5) 0.47146(17) 0.0241(8) Uani 1 1 d . . . . .
H32 H 0.7718 0.3319 0.4696 0.029 Uiso 1 1 calc R U . . .
B1 B 0.2958(5) 0.7147(5) 0.26706(18) 0.0191(8) Uani 1 1 d . . . . .

loop_
_atom_site_aniso_label
_atom_site_aniso_U_11
_atom_site_aniso_U_22
_atom_site_aniso_U_33
_atom_site_aniso_U_23
_atom_site_aniso_U_13
_atom_site_aniso_U_12
Cl1 0.0250(5) 0.0251(5) 0.0289(5) -0.0026(4) -0.0024(4) -0.0123(4)
Cl2 0.0277(5) 0.0233(5) 0.0268(5) -0.0008(4) -0.0017(4) -0.0150(4)
N1 0.0218(15) 0.0152(15) 0.0184(15) -0.0015(12) 0.0008(12) -0.0075(13)
N2 0.0213(16) 0.0148(15) 0.0226(16) -0.0016(12) -0.0009(12) -0.0092(13)
N3 0.0187(15) 0.0156(15) 0.0191(15) -0.0011(12) -0.0016(12) -0.0088(13)
C1 0.039(2) 0.031(2) 0.028(2) 0.0024(17) -0.0001(18) -0.020(2)
C2 0.026(2) 0.0184(19) 0.0207(19) -0.0030(15) 0.0026(15) -0.0067(16)
B2 0.021(2) 0.020(2) 0.022(2) -0.0026(16) 0.0004(16) -0.0122(18)
C3 0.0199(18) 0.0206(19) 0.0258(19) -0.0053(15) 0.0015(15) -0.0088(16)
C4 0.0204(18) 0.0140(17) 0.0224(19) -0.0044(14) -0.0014(14) -0.0049(15)
C5 0.0231(19) 0.0150(17) 0.0166(17) -0.0027(14) 0.0006(14) -0.0062(15)
C6 0.0171(17) 0.0171(18) 0.0172(17) -0.0002(14) -0.0020(13) -0.0074(15)
C8 0.0220(19) 0.0116(17) 0.0209(18) -0.0027(14) 0.0011(14) -0.0045(15)
C9 0.029(2) 0.022(2) 0.027(2) 0.0025(16) -0.0039(16) -0.0137(17)
C10 0.040(2) 0.032(2) 0.021(2) 0.0041(17) -0.0053(17) -0.018(2)
C11 0.029(2) 0.024(2) 0.023(2) -0.0020(16) -0.0069(16) -0.0060(17)
C12 0.0207(18) 0.0174(18) 0.0172(17) -0.0002(14) -0.0055(14) -0.0097(15)
C13 0.027(2) 0.0173(18) 0.0231(19) -0.0018(15) -0.0007(15) -0.0070(16)
C14 0.0246(19) 0.0167(19) 0.025(2) -0.0046(15) 0.0020(15) -0.0067(16)
C15 0.0231(19) 0.022(2) 0.026(2) 0.0030(15) -0.0076(15) -0.0069(16)
C16 0.026(2) 0.0192(19) 0.0161(18) -0.0007(14) -0.0036(15) -0.0079(16)
C17 0.0195(18) 0.0167(18) 0.0210(18) -0.0049(14) -0.0012(14) -0.0043(15)
C18 0.022(2) 0.031(2) 0.028(2) -0.0071(17) -0.0026(16) -0.0108(17)
C19 0.0198(18) 0.0116(17) 0.0188(17) -0.0032(13) -0.0003(14) -0.0048(14)
C20 0.0215(18) 0.0128(17) 0.0179(18) -0.0012(13) -0.0012(14) -0.0057(15)
C21 0.030(2) 0.023(2) 0.024(2) 0.0033(15) 0.0003(16) -0.0149(17)
C22 0.030(2) 0.0163(18) 0.0186(18) 0.0001(14) -0.0002(15) -0.0095(16)
C23 0.0219(19) 0.0182(18) 0.0207(19) -0.0043(14) -0.0019(15) -0.0033(15)
C24 0.029(2) 0.024(2) 0.023(2) -0.0008(16) -0.0056(16) -0.0039(17)
C25 0.0176(18) 0.0185(18) 0.0208(18) -0.0016(14) -0.0015(14) -0.0058(15)
C26 0.0205(18) 0.0171(18) 0.0175(17) -0.0033(14) 0.0006(14) -0.0071(15)
C27 0.0237(19) 0.024(2) 0.0227(19) 0.0039(15) -0.0072(15) -0.0118(16)
C28 0.0184(18) 0.0175(18) 0.0211(18) -0.0013(14) -0.0045(14) -0.0073(15)
C29 0.0228(19) 0.0138(18) 0.026(2) -0.0042(15) -0.0025(15) -0.0052(15)
C30 0.0213(19) 0.025(2) 0.025(2) -0.0041(16) 0.0030(15) -0.0107(17)
C31 0.028(2) 0.0203(19) 0.0227(19) -0.0030(15) 0.0010(15) -0.0124(16)
C32 0.0245(19) 0.0196(19) 0.0242(19) -0.0043(15) 0.0021(15) -0.0087(16)
C33 0.0210(19) 0.0200(19) 0.028(2) -0.0061(15) -0.0014(15) -0.0058(16)
B1 0.019(2) 0.019(2) 0.021(2) -0.0043(16) 0.0010(16) -0.0095(17)

loop_
_atom_type_symbol
_atom_type_description
_atom_type_scat_dispersion_real
_atom_type_scat_dispersion_imag
_atom_type_scat_source
C C 0.0033 0.0016 'International Tables Vol C Tables 4.2.6.8 and 6.1.1.4'
H H 0.0000 0.0000 'International Tables Vol C Tables 4.2.6.8 and 6.1.1.4'
N N 0.0061 0.0033 'International Tables Vol C Tables 4.2.6.8 and 6.1.1.4'
B B 0.0013 0.0007 'International Tables Vol C Tables 4.2.6.8 and 6.1.1.4'
Cl Cl 0.1484 0.1585 'International Tables Vol C Tables 4.2.6.8 and 6.1.1.4'

loop_
_geom_angle_atom_site_label_1
_geom_angle_atom_site_label_2
_geom_angle_atom_site_label_3
_geom_angle
_geom_angle_site_symmetry_1
_geom_angle_site_symmetry_3
_geom_angle_publ_flag
C6 N1 C14 109.3(3) . . ?
C6 N1 C5 126.5(3) . . ?
C14 N1 C5 124.0(3) . . ?
C6 N2 C13 109.7(3) . . ?
C6 N2 B2 125.5(3) . . ?
C13 N2 B2 124.7(3) . . ?
C12 N3 C28 121.1(3) . . ?
C12 N3 B1 125.0(3) . . ?
C28 N3 B1 113.9(3) . . ?
C2 C1 H7 109.5 . . ?
C2 C1 H8 109.5 . . ?
H7 C1 H8 109.5 . . ?
C2 C1 H1 109.5 . . ?
H7 C1 H1 109.5 . . ?
H8 C1 H1 109.5 . . ?
C3 C2 C16 118.3(3) . . ?
C3 C2 C1 121.0(3) . . ?
C16 C2 C1 120.7(3) . . ?
N2 B2 C8 110.4(3) . . ?
N2 B2 C12 110.4(3) . . ?
C8 B2 C12 110.1(3) . . ?
N2 B2 Cl2 106.0(2) . . ?
C8 B2 Cl2 111.8(3) . . ?
C12 B2 Cl2 107.9(3) . . ?
C2 C3 C4 121.9(3) . . ?
C2 C3 H13 119.0 . . ?
C4 C3 H13 119.0 . . ?
C3 C4 C5 117.5(3) . . ?
C3 C4 C15 121.4(3) . . ?
C5 C4 C15 121.1(3) . . ?
C17 C5 C4 122.1(3) . . ?
C17 C5 N1 119.9(3) . . ?
C4 C5 N1 117.9(3) . . ?
N2 C6 N1 106.5(3) . . ?
N2 C6 B1 125.2(3) . . ?
N1 C6 B1 128.3(3) . . ?
C32 C8 C9 116.8(3) . . ?
C32 C8 B2 119.7(3) . . ?
C9 C8 B2 123.3(3) . . ?
C10 C9 C8 121.6(4) . . ?
C10 C9 H3 119.2 . . ?
C8 C9 H3 119.2 . . ?
C11 C10 C9 120.0(4) . . ?
C11 C10 H33 120.0 . . ?
C9 C10 H33 120.0 . . ?
C10 C11 C33 119.9(4) . . ?
C10 C11 H2 120.1 . . ?
C33 C11 H2 120.1 . . ?
N3 C12 C31 117.4(3) . . ?
N3 C12 B2 123.6(3) . . ?
C31 C12 B2 118.9(3) . . ?
C14 C13 N2 107.6(3) . . ?
C14 C13 H15 126.2 . . ?
N2 C13 H15 126.2 . . ?
C13 C14 N1 107.0(3) . . ?
C13 C14 H14 126.5 . . ?
N1 C14 H14 126.5 . . ?
C4 C15 H5 109.5 . . ?
C4 C15 H6 109.5 . . ?
H5 C15 H6 109.5 . . ?
C4 C15 H4 109.5 . . ?
H5 C15 H4 109.5 . . ?
H6 C15 H4 109.5 . . ?
C17 C16 C2 122.0(3) . . ?
C17 C16 H9 119.0 . . ?
C2 C16 H9 119.0 . . ?
C5 C17 C16 117.7(3) . . ?
C5 C17 C18 122.6(3) . . ?
C16 C17 C18 119.7(3) . . ?
C17 C18 H12 109.5 . . ?
C17 C18 H11 109.5 . . ?
H12 C18 H11 109.5 . . ?
C17 C18 H10 109.5 . . ?
H12 C18 H10 109.5 . . ?
H11 C18 H10 109.5 . . ?
C20 C19 C26 116.4(3) . . ?
C20 C19 B1 126.7(3) . . ?
C26 C19 B1 116.9(3) . . ?
C22 C20 C19 120.6(3) . . ?
C22 C20 C21 115.3(3) . . ?
C19 C20 C21 124.1(3) . . ?
C20 C21 H16 109.5 . . ?
C20 C21 H17 109.5 . . ?
H16 C21 H17 109.5 . . ?
C20 C21 H18 109.5 . . ?
H16 C21 H18 109.5 . . ?
H17 C21 H18 109.5 . . ?
C23 C22 C20 123.1(3) . . ?
C23 C22 H19 118.5 . . ?
C20 C22 H19 118.5 . . ?
C25 C23 C22 116.8(3) . . ?
C25 C23 C24 121.2(3) . . ?
C22 C23 C24 122.0(3) . . ?
C23 C24 H22 109.5 . . ?
C23 C24 H21 109.5 . . ?
H22 C24 H21 109.5 . . ?
C23 C24 H20 109.5 . . ?
H22 C24 H20 109.5 . . ?
H21 C24 H20 109.5 . . ?
C23 C25 C26 122.4(3) . . ?
C23 C25 H23 118.8 . . ?
C26 C25 H23 118.8 . . ?
C25 C26 C19 120.8(3) . . ?
C25 C26 C27 114.9(3) . . ?
C19 C26 C27 124.3(3) . . ?
C26 C27 H24 109.5 . . ?
C26 C27 H26 109.5 . . ?
H24 C27 H26 109.5 . . ?
C26 C27 H25 109.5 . . ?
H24 C27 H25 109.5 . . ?
H26 C27 H25 109.5 . . ?
N3 C28 C29 121.9(3) . . ?
N3 C28 H30 119.1 . . ?
C29 C28 H30 119.1 . . ?
C28 C29 C30 118.9(3) . . ?
C28 C29 H29 120.5 . . ?
C30 C29 H29 120.5 . . ?
C31 C30 C29 118.9(3) . . ?
C31 C30 H27 120.5 . . ?
C29 C30 H27 120.5 . . ?
C30 C31 C12 121.6(3) . . ?
C30 C31 H28 119.2 . . ?
C12 C31 H28 119.2 . . ?
C33 C32 C8 122.1(3) . . ?
C33 C32 H31 118.9 . . ?
C8 C32 H31 118.9 . . ?
C32 C33 C11 119.5(4) . . ?
C32 C33 H32 120.2 . . ?
C11 C33 H32 120.2 . . ?
N3 B1 C6 109.0(3) . . ?
N3 B1 C19 108.4(3) . . ?
C6 B1 C19 113.8(3) . . ?
N3 B1 Cl1 101.6(2) . . ?
C6 B1 Cl1 105.1(2) . . ?
C19 B1 Cl1 118.1(3) . . ?

loop_
_geom_bond_atom_site_label_1
_geom_bond_atom_site_label_2
_geom_bond_distance
_geom_bond_site_symmetry_2
_geom_bond_publ_flag
Cl1 B1 1.900(4) . ?
Cl2 B2 1.905(4) . ?
N1 C6 1.363(4) . ?
N1 C14 1.386(5) . ?
N1 C5 1.445(4) . ?
N2 C6 1.338(4) . ?
N2 C13 1.385(5) . ?
N2 B2 1.555(5) . ?
N3 C12 1.356(4) . ?
N3 C28 1.359(4) . ?
N3 B1 1.600(5) . ?
C1 C2 1.501(5) . ?
C1 H7 0.9800 . ?
C1 H8 0.9800 . ?
C1 H1 0.9800 . ?
C2 C3 1.388(5) . ?
C2 C16 1.395(5) . ?
B2 C8 1.607(5) . ?
B2 C12 1.609(5) . ?
C3 C4 1.394(5) . ?
C3 H13 0.9500 . ?
C4 C5 1.406(5) . ?
C4 C15 1.497(5) . ?
C5 C17 1.390(5) . ?
C6 B1 1.609(5) . ?
C8 C32 1.398(5) . ?
C8 C9 1.400(5) . ?
C9 C10 1.387(5) . ?
C9 H3 0.9500 . ?
C10 C11 1.383(6) . ?
C10 H33 0.9500 . ?
C11 C33 1.388(5) . ?
C11 H2 0.9500 . ?
C12 C31 1.406(5) . ?
C13 C14 1.341(5) . ?
C13 H15 0.9500 . ?
C14 H14 0.9500 . ?
C15 H5 0.9800 . ?
C15 H6 0.9800 . ?
C15 H4 0.9800 . ?
C16 C17 1.390(5) . ?
C16 H9 0.9500 . ?
C17 C18 1.504(5) . ?
C18 H12 0.9800 . ?
C18 H11 0.9800 . ?
C18 H10 0.9800 . ?
C19 C20 1.410(5) . ?
C19 C26 1.430(5) . ?
C19 B1 1.637(5) . ?
C20 C22 1.396(5) . ?
C20 C21 1.513(5) . ?
C21 H16 0.9800 . ?
C21 H17 0.9800 . ?
C21 H18 0.9800 . ?
C22 C23 1.384(5) . ?
C22 H19 0.9500 . ?
C23 C25 1.384(5) . ?
C23 C24 1.508(5) . ?
C24 H22 0.9800 . ?
C24 H21 0.9800 . ?
C24 H20 0.9800 . ?
C25 C26 1.395(5) . ?
C25 H23 0.9500 . ?
C26 C27 1.509(5) . ?
C27 H24 0.9800 . ?
C27 H26 0.9800 . ?
C27 H25 0.9800 . ?
C28 C29 1.365(5) . ?
C28 H30 0.9500 . ?
C29 C30 1.381(5) . ?
C29 H29 0.9500 . ?
C30 C31 1.375(5) . ?
C30 H27 0.9500 . ?
C31 H28 0.9500 . ?
C32 C33 1.386(5) . ?
C32 H31 0.9500 . ?
C33 H32 0.9500 . ?

loop_
_geom_torsion_atom_site_label_1
_geom_torsion_atom_site_label_2
_geom_torsion_atom_site_label_3
_geom_torsion_atom_site_label_4
_geom_torsion
_geom_torsion_site_symmetry_1
_geom_torsion_site_symmetry_2
_geom_torsion_site_symmetry_3
_geom_torsion_site_symmetry_4
_geom_torsion_publ_flag
C6 N2 B2 C8 -112.0(4) . . . . ?
C13 N2 B2 C8 63.3(4) . . . . ?
C6 N2 B2 C12 10.1(5) . . . . ?
C13 N2 B2 C12 -174.7(3) . . . . ?
C6 N2 B2 Cl2 126.7(3) . . . . ?
C13 N2 B2 Cl2 -58.0(4) . . . . ?
C16 C2 C3 C4 -4.7(5) . . . . ?
C1 C2 C3 C4 175.4(3) . . . . ?
C2 C3 C4 C5 -0.3(5) . . . . ?
C2 C3 C4 C15 178.3(3) . . . . ?
C3 C4 C5 C17 6.5(5) . . . . ?
C15 C4 C5 C17 -172.0(3) . . . . ?
C3 C4 C5 N1 -176.2(3) . . . . ?
C15 C4 C5 N1 5.3(5) . . . . ?
C6 N1 C5 C17 -86.7(4) . . . . ?
C14 N1 C5 C17 99.6(4) . . . . ?
C6 N1 C5 C4 95.9(4) . . . . ?
C14 N1 C5 C4 -77.8(4) . . . . ?
C13 N2 C6 N1 0.2(4) . . . . ?
B2 N2 C6 N1 176.0(3) . . . . ?
C13 N2 C6 B1 -177.4(3) . . . . ?
B2 N2 C6 B1 -1.5(5) . . . . ?
C14 N1 C6 N2 0.0(4) . . . . ?
C5 N1 C6 N2 -174.5(3) . . . . ?
C14 N1 C6 B1 177.4(3) . . . . ?
C5 N1 C6 B1 3.0(6) . . . . ?
N2 B2 C8 C32 49.9(4) . . . . ?
C12 B2 C8 C32 -72.3(4) . . . . ?
Cl2 B2 C8 C32 167.8(3) . . . . ?
N2 B2 C8 C9 -133.8(3) . . . . ?
C12 B2 C8 C9 104.0(4) . . . . ?
Cl2 B2 C8 C9 -16.0(4) . . . . ?
C32 C8 C9 C10 0.1(5) . . . . ?
B2 C8 C9 C10 -176.3(3) . . . . ?
C8 C9 C10 C11 -0.4(6) . . . . ?
C9 C10 C11 C33 0.3(6) . . . . ?
C28 N3 C12 C31 2.9(5) . . . . ?
B1 N3 C12 C31 -174.9(3) . . . . ?
C28 N3 C12 B2 -174.8(3) . . . . ?
B1 N3 C12 B2 7.5(5) . . . . ?
N2 B2 C12 N3 -13.0(5) . . . . ?
C8 B2 C12 N3 109.2(4) . . . . ?
Cl2 B2 C12 N3 -128.5(3) . . . . ?
N2 B2 C12 C31 169.4(3) . . . . ?
C8 B2 C12 C31 -68.4(4) . . . . ?
Cl2 B2 C12 C31 53.9(4) . . . . ?
C6 N2 C13 C14 -0.3(4) . . . . ?
B2 N2 C13 C14 -176.2(3) . . . . ?
N2 C13 C14 N1 0.3(4) . . . . ?
C6 N1 C14 C13 -0.2(4) . . . . ?
C5 N1 C14 C13 174.5(3) . . . . ?
C3 C2 C16 C17 3.9(5) . . . . ?
C1 C2 C16 C17 -176.3(3) . . . . ?
C4 C5 C17 C16 -7.4(5) . . . . ?
N1 C5 C17 C16 175.4(3) . . . . ?
C4 C5 C17 C18 170.4(3) . . . . ?
N1 C5 C17 C18 -6.9(5) . . . . ?
C2 C16 C17 C5 2.0(5) . . . . ?
C2 C16 C17 C18 -175.8(3) . . . . ?
C26 C19 C20 C22 0.3(5) . . . . ?
B1 C19 C20 C22 -179.9(3) . . . . ?
C26 C19 C20 C21 -179.3(3) . . . . ?
B1 C19 C20 C21 0.5(5) . . . . ?
C19 C20 C22 C23 -0.3(5) . . . . ?
C21 C20 C22 C23 179.4(3) . . . . ?
C20 C22 C23 C25 -0.7(5) . . . . ?
C20 C22 C23 C24 179.5(3) . . . . ?
C22 C23 C25 C26 1.8(5) . . . . ?
C24 C23 C25 C26 -178.5(3) . . . . ?
C23 C25 C26 C19 -1.8(5) . . . . ?
C23 C25 C26 C27 178.6(3) . . . . ?
C20 C19 C26 C25 0.7(5) . . . . ?
B1 C19 C26 C25 -179.1(3) . . . . ?
C20 C19 C26 C27 -179.8(3) . . . . ?
B1 C19 C26 C27 0.4(5) . . . . ?
C12 N3 C28 C29 -3.4(5) . . . . ?
B1 N3 C28 C29 174.6(3) . . . . ?
N3 C28 C29 C30 0.9(5) . . . . ?
C28 C29 C30 C31 1.9(5) . . . . ?
C29 C30 C31 C12 -2.4(6) . . . . ?
N3 C12 C31 C30 0.0(5) . . . . ?
B2 C12 C31 C30 177.8(3) . . . . ?
C9 C8 C32 C33 0.4(5) . . . . ?
B2 C8 C32 C33 177.0(3) . . . . ?
C8 C32 C33 C11 -0.6(5) . . . . ?
C10 C11 C33 C32 0.3(6) . . . . ?
C12 N3 B1 C6 1.9(4) . . . . ?
C28 N3 B1 C6 -176.0(3) . . . . ?
C12 N3 B1 C19 126.2(3) . . . . ?
C28 N3 B1 C19 -51.7(4) . . . . ?
C12 N3 B1 Cl1 -108.8(3) . . . . ?
C28 N3 B1 Cl1 73.4(3) . . . . ?
N2 C6 B1 N3 -5.1(5) . . . . ?
N1 C6 B1 N3 177.9(3) . . . . ?
N2 C6 B1 C19 -126.2(3) . . . . ?
N1 C6 B1 C19 56.8(5) . . . . ?
N2 C6 B1 Cl1 103.2(3) . . . . ?
N1 C6 B1 Cl1 -73.8(4) . . . . ?
C20 C19 B1 N3 127.6(3) . . . . ?
C26 C19 B1 N3 -52.6(4) . . . . ?
C20 C19 B1 C6 -110.9(4) . . . . ?
C26 C19 B1 C6 68.9(4) . . . . ?
C20 C19 B1 Cl1 13.0(5) . . . . ?
C26 C19 B1 Cl1 -167.2(3) . . . . ?
